data_1571487
loop_
_publ_author_name
'Adachi, Yohei'
'Kurihara, Maho'
'Yamada, Kohei'
'Arai, Fuka'
'Hattori, Yuto'
'Yamana, Keita'
'Kawasaki, Riku'
'Ohshita, Joji'

_publ_section_title
;
 Insights into mechanistic interpretation of crystalline-state reddish
 phosphorescence of non-planar &#x3c0;-conjugated organoboron compounds.
;
_journal_issue 21
_journal_name_full 'Chemical science'
_journal_page_first 8127
_journal_page_last 8136
_journal_paper_doi 10.1039/d4sc01184h
_journal_volume 15
_journal_year 2024
_chemical_formula_sum 'C38 H50 B O2 S2'
_chemical_formula_weight 613.71
_chemical_name_common aOHex_blue
_space_group_crystal_system monoclinic
_space_group_IT_number 14
_space_group_name_Hall '-P 2ybc'
_space_group_name_H-M_alt 'P 1 21/c 1'
_atom_sites_solution_hydrogens geom
_audit_update_record
;
2024-01-10 deposited with the CCDC.	2024-04-22 downloaded from the CCDC.
;
_cell_angle_alpha 90
_cell_angle_beta 110.657(5)
_cell_angle_gamma 90
_cell_formula_units_Z 8
_cell_length_a 17.971(6)
_cell_length_b 25.993(8)
_cell_length_c 15.818(5)
_cell_measurement_reflns_used 1863
_cell_measurement_temperature 100.(2)
_cell_measurement_theta_max 19.4619
_cell_measurement_theta_min 2.4543
_cell_volume 6914(4)
_computing_cell_refinement 'SAINT V8.40A (Bruker Nano, Inc., 2019)'
_computing_data_collection 'APEX2(Bruker AXS)'
_computing_data_reduction 'SAINT V8.40A (Bruker Nano, Inc., 2019)'
_computing_molecular_graphics 'XSHELL V6.3.1(Bruker AXS)'
_computing_publication_material 'Generate Report (Bruker AXS)'
_computing_structure_refinement 'SHELXL-2018/3 (Sheldrick, 2018)'
_computing_structure_solution 'SHELXT 2014/5 (Sheldrick, 2014)'
_diffrn_ambient_temperature 100.(2)
_diffrn_detector_area_resol_mean 8.3333
_diffrn_measured_fraction_theta_full 0.984
_diffrn_measured_fraction_theta_max 0.984
_diffrn_measurement_device_type 'Bruker D8 goniometer'
_diffrn_measurement_method 'omega scans'
_diffrn_radiation_monochromator 'multilayered confocal mirror'
_diffrn_radiation_type MoKa
_diffrn_radiation_wavelength 0.71073
_diffrn_reflns_av_R_equivalents 0.1331
_diffrn_reflns_av_unetI/netI 0.1872
_diffrn_reflns_limit_h_max 21
_diffrn_reflns_limit_h_min -21
_diffrn_reflns_limit_k_max 30
_diffrn_reflns_limit_k_min -31
_diffrn_reflns_limit_l_max 15
_diffrn_reflns_limit_l_min -18
_diffrn_reflns_number 34230
_diffrn_reflns_theta_full 25.59
_diffrn_reflns_theta_max 25.59
_diffrn_reflns_theta_min 1.44
_diffrn_source 'rotating-anode X-ray tube'
_diffrn_source_type 'Bruker Turbo X-ray Source'
_exptl_absorpt_coefficient_mu 0.186
_exptl_absorpt_correction_T_max 0.99
_exptl_absorpt_correction_T_min 0.86
_exptl_absorpt_correction_type multi-scan
_exptl_absorpt_process_details
;
SADABS-2016/2 - Bruker AXS area detector scaling and absorption correction
;
_exptl_crystal_density_diffrn 1.179
_exptl_crystal_density_method 'not measured'
_exptl_crystal_description plate
_exptl_crystal_F_000 2648
_exptl_crystal_size_max 0.300
_exptl_crystal_size_mid 0.100
_exptl_crystal_size_min 0.030
_refine_diff_density_max 0.528
_refine_diff_density_min -0.382
_refine_ls_extinction_method none
_refine_ls_goodness_of_fit_ref 0.986
_refine_ls_hydrogen_treatment constr
_refine_ls_matrix_type full
_refine_ls_number_parameters 787
_refine_ls_number_reflns 12790
_refine_ls_number_restraints 0
_refine_ls_restrained_S_all 0.986
_refine_ls_R_factor_all 0.1800
_refine_ls_R_factor_gt 0.0704
_refine_ls_shift/su_max 0.001
_refine_ls_shift/su_mean 0.000
_refine_ls_structure_factor_coef Fsqd
_refine_ls_weighting_details 'w=1/[\s^2^(Fo^2^)+(0.0475P)^2^] where P=(Fo^2^+2Fc^2^)/3'
_refine_ls_weighting_scheme calc
_refine_ls_wR_factor_gt 0.1327
_refine_ls_wR_factor_ref 0.1703
_reflns_number_gt 5905
_reflns_number_total 12790
_reflns_threshold_expression 'I > 2\s(I)'
_cod_data_source_file d4sc01184h3.cif
_cod_data_source_block aOHex_blue_2
_cod_depositor_comments
;
The following automatic conversions were performed:

data item '_exptl_absorpt_correction_type' value 'Multi-Scan' was
changed to 'multi-scan' in accordance with the
/home/data/users/saulius/crontab/automatic-downloads/rss-feeds/RSC/lib/dictionaries/cif_core.dic
dictionary named 'cif_core.dic' version 2.4.2 last updated on
2011-04-26.

Automatic conversion script
Id: cif_fix_values 8170 2020-07-09 18:12:32Z antanas 

 Adding full bibliography for 1571483--1571487.cif.
;
_cod_original_cell_volume 6914.(4)
_cod_database_code 1571487

loop_
_space_group_symop_operation_xyz
'x, y, z'
'-x, y+1/2, -z+1/2'
'-x, -y, -z'
'x, -y-1/2, z-1/2'

loop_
_atom_site_type_symbol
_atom_site_label
_atom_site_fract_x
_atom_site_fract_y
_atom_site_fract_z
_atom_site_U_iso_or_equiv
_atom_site_adp_type
_atom_site_calc_flag
_atom_site_refinement_flags_adp
_atom_site_refinement_flags_occupancy
_atom_site_refinement_flags_posn
_atom_site_occupancy
_atom_site_disorder_assembly
_atom_site_disorder_group
B B1 -0.0927(3) 0.33471(19) 0.7026(3) 0.0208(12) Uani d . . . 1 . .
B B2 0.4165(3) 0.33972(19) 0.7327(3) 0.0199(12) Uani d . . . 1 . .
C C1 -0.2447(3) 0.42247(16) 0.5218(3) 0.0242(11) Uani d . . . 1 . .
H H1 -0.293348 0.434609 0.479128 0.029 Uiso calc U . R 1 . .
C C2 -0.1734(3) 0.44285(17) 0.5329(3) 0.0225(11) Uani d . . . 1 . .
H H2 -0.166536 0.470869 0.497781 0.027 Uiso calc U . R 1 . .
C C3 -0.1087(3) 0.41899(16) 0.6018(3) 0.0180(10) Uani d . . . 1 . .
C C4 -0.1356(3) 0.37788(17) 0.6401(3) 0.0208(11) Uani d . . . 1 . .
C C5 -0.0263(3) 0.43900(16) 0.6308(3) 0.0185(11) Uani d . . . 1 . .
C C6 -0.0210(3) 0.49112(17) 0.6070(3) 0.0222(11) Uani d . . . 1 . .
H H6 -0.068969 0.509006 0.575691 0.027 Uiso calc U . R 1 . .
C C7 0.0491(3) 0.51701(17) 0.6265(3) 0.0216(11) Uani d . . . 1 . .
C C8 0.1197(3) 0.49118(17) 0.6729(3) 0.0247(11) Uani d . . . 1 . .
C C9 0.1162(3) 0.44084(17) 0.6977(3) 0.0217(11) Uani d . . . 1 . .
H H9 0.164644 0.423843 0.730276 0.026 Uiso calc U . R 1 . .
C C10 0.0443(3) 0.41289(17) 0.6774(3) 0.0209(11) Uani d . . . 1 . .
C C11 -0.0038(3) 0.32819(15) 0.7227(3) 0.0184(10) Uani d . . . 1 . .
C C12 0.0538(3) 0.35918(16) 0.7086(3) 0.0198(11) Uani d . . . 1 . .
C C13 0.1283(3) 0.33317(17) 0.7320(3) 0.0253(11) Uani d . . . 1 . .
H H13 0.174596 0.348462 0.727189 0.03 Uiso calc U . R 1 . .
C C14 0.1264(3) 0.28478(18) 0.7617(3) 0.0292(12) Uani d . . . 1 . .
H H14 0.170707 0.262136 0.779129 0.035 Uiso calc U . R 1 . .
C C15 -0.1365(3) 0.29194(16) 0.7379(3) 0.0206(11) Uani d . . . 1 . .
C C16 -0.1666(3) 0.24723(18) 0.6884(3) 0.0227(11) Uani d . . . 1 . .
C C17 -0.1939(3) 0.20713(17) 0.7271(3) 0.0228(11) Uani d . . . 1 . .
H H17 -0.21324 0.176843 0.692737 0.027 Uiso calc U . R 1 . .
C C18 -0.1940(3) 0.20995(17) 0.8149(3) 0.0227(11) Uani d . . . 1 . .
C C19 -0.1660(3) 0.25481(17) 0.8623(3) 0.0226(11) Uani d . . . 1 . .
H H19 -0.165746 0.257671 0.922267 0.027 Uiso calc U . R 1 . .
C C20 -0.1384(3) 0.29562(17) 0.8258(3) 0.0223(11) Uani d . . . 1 . .
C C21 -0.1694(3) 0.24211(17) 0.5923(3) 0.0286(12) Uani d . . . 1 . .
H H21A -0.179739 0.206176 0.573033 0.043 Uiso calc U . R 1 . .
H H21B -0.118337 0.252905 0.588789 0.043 Uiso calc U . R 1 . .
H H21C -0.211953 0.263937 0.5528 0.043 Uiso calc U . R 1 . .
C C22 -0.2225(3) 0.16565(17) 0.8560(3) 0.0320(13) Uani d . . . 1 . .
H H22A -0.206582 0.170924 0.921336 0.048 Uiso calc U . R 1 . .
H H22B -0.198912 0.133661 0.844285 0.048 Uiso calc U . R 1 . .
H H22C -0.280552 0.163414 0.82924 0.048 Uiso calc U . R 1 . .
C C23 -0.1094(3) 0.34352(17) 0.8804(3) 0.0329(13) Uani d . . . 1 . .
H H23A -0.119093 0.340896 0.93743 0.049 Uiso calc U . R 1 . .
H H23B -0.137874 0.373389 0.846317 0.049 Uiso calc U . R 1 . .
H H23C -0.052268 0.347571 0.893018 0.049 Uiso calc U . R 1 . .
C C24 -0.0153(3) 0.59489(16) 0.5624(3) 0.0218(11) Uani d . . . 1 . .
H H24A -0.048519 0.594046 0.600758 0.026 Uiso calc U . R 1 . .
H H24B -0.045796 0.578963 0.503494 0.026 Uiso calc U . R 1 . .
C C25 0.0051(3) 0.64966(16) 0.5485(3) 0.0244(11) Uani d . . . 1 . .
H H25A 0.03292 0.650729 0.504591 0.029 Uiso calc U . R 1 . .
H H25B 0.040956 0.664176 0.606424 0.029 Uiso calc U . R 1 . .
C C26 -0.0711(3) 0.68154(16) 0.5133(3) 0.0247(11) Uani d . . . 1 . .
H H26A -0.106133 0.666332 0.45562 0.03 Uiso calc U . R 1 . .
H H26B -0.099011 0.678859 0.557008 0.03 Uiso calc U . R 1 . .
C C27 -0.0593(3) 0.73741(16) 0.4979(3) 0.0296(12) Uani d . . . 1 . .
H H27A -0.035493 0.740574 0.450429 0.036 Uiso calc U . R 1 . .
H H27B -0.021589 0.752456 0.554159 0.036 Uiso calc U . R 1 . .
C C28 -0.1365(3) 0.76761(18) 0.4694(3) 0.0376(13) Uani d . . . 1 . .
H H28A -0.168279 0.758913 0.405958 0.045 Uiso calc U . R 1 . .
H H28B -0.167348 0.756833 0.507336 0.045 Uiso calc U . R 1 . .
C C29 -0.1248(4) 0.8251(2) 0.4772(4) 0.0630(19) Uani d . . . 1 . .
H H29A -0.097158 0.834401 0.540599 0.095 Uiso calc U . R 1 . .
H H29B -0.176729 0.842231 0.45472 0.095 Uiso calc U . R 1 . .
H H29C -0.093025 0.836051 0.441214 0.095 Uiso calc U . R 1 . .
C C30 0.2619(3) 0.49584(17) 0.7451(3) 0.0248(11) Uani d . . . 1 . .
H H30A 0.271515 0.465439 0.712619 0.03 Uiso calc U . R 1 . .
H H30B 0.261035 0.484509 0.804459 0.03 Uiso calc U . R 1 . .
C C31 0.3262(3) 0.53558(17) 0.7575(3) 0.0252(11) Uani d . . . 1 . .
H H31A 0.315344 0.565629 0.789789 0.03 Uiso calc U . R 1 . .
H H31B 0.324479 0.547461 0.697323 0.03 Uiso calc U . R 1 . .
C C32 0.4086(3) 0.51542(17) 0.8096(3) 0.0242(11) Uani d . . . 1 . .
H H32A 0.418122 0.483893 0.779806 0.029 Uiso calc U . R 1 . .
H H32B 0.411683 0.50599 0.871408 0.029 Uiso calc U . R 1 . .
C C33 0.4734(3) 0.55460(17) 0.8158(3) 0.0298(12) Uani d . . . 1 . .
H H33A 0.468124 0.565101 0.753754 0.036 Uiso calc U . R 1 . .
H H33B 0.464346 0.585536 0.84737 0.036 Uiso calc U . R 1 . .
C C34 0.5567(3) 0.53611(19) 0.8636(3) 0.0386(14) Uani d . . . 1 . .
H H34A 0.564736 0.503469 0.835763 0.046 Uiso calc U . R 1 . .
H H34B 0.564129 0.528995 0.927574 0.046 Uiso calc U . R 1 . .
C C35 0.6194(3) 0.5753(2) 0.8599(4) 0.0574(17) Uani d . . . 1 . .
H H35A 0.616995 0.579076 0.797296 0.086 Uiso calc U . R 1 . .
H H35B 0.67241 0.563274 0.897552 0.086 Uiso calc U . R 1 . .
H H35C 0.608818 0.608649 0.882331 0.086 Uiso calc U . R 1 . .
C C36 0.2604(3) 0.41744(16) 0.5364(3) 0.0209(11) Uani d . . . 1 . .
H H36 0.211225 0.427412 0.492148 0.025 Uiso calc U . R 1 . .
C C37 0.3309(3) 0.43847(16) 0.5443(3) 0.0217(11) Uani d . . . 1 . .
H H37 0.336638 0.464773 0.505339 0.026 Uiso calc U . R 1 . .
C C38 0.3967(3) 0.41747(15) 0.6171(3) 0.0154(10) Uani d . . . 1 . .
C C39 0.3715(2) 0.37861(15) 0.6614(3) 0.0162(10) Uani d . . . 1 . .
C C40 0.4779(3) 0.43821(16) 0.6412(3) 0.0185(11) Uani d . . . 1 . .
C C41 0.4814(3) 0.48901(16) 0.6110(3) 0.0198(11) Uani d . . . 1 . .
H H41 0.43295 0.506288 0.579371 0.024 Uiso calc U . R 1 . .
C C42 0.5515(3) 0.51443(16) 0.6252(3) 0.0191(10) Uani d . . . 1 . .
C C43 0.6228(3) 0.48907(16) 0.6699(3) 0.0182(10) Uani d . . . 1 . .
C C44 0.6217(3) 0.44054(16) 0.7022(3) 0.0181(10) Uani d . . . 1 . .
H H44 0.670781 0.424155 0.734333 0.022 Uiso calc U . R 1 . .
C C45 0.5498(3) 0.41360(16) 0.6895(3) 0.0180(10) Uani d . . . 1 . .
C C46 0.5056(3) 0.33457(16) 0.7574(3) 0.0196(11) Uani d . . . 1 . .
C C47 0.5610(3) 0.36222(16) 0.7313(3) 0.0194(11) Uani d . . . 1 . .
C C48 0.6363(3) 0.33645(16) 0.7601(3) 0.0236(11) Uani d . . . 1 . .
H H48 0.681105 0.349116 0.74796 0.028 Uiso calc U . R 1 . .
C C49 0.6376(3) 0.29253(17) 0.8059(3) 0.0284(12) Uani d . . . 1 . .
H H49 0.683035 0.271053 0.829497 0.034 Uiso calc U . R 1 . .
C C50 0.3723(3) 0.30095(16) 0.7747(3) 0.0196(10) Uani d . . . 1 . .
C C51 0.3516(2) 0.25137(17) 0.7381(3) 0.0192(10) Uani d . . . 1 . .
C C52 0.3218(3) 0.21565(17) 0.7832(3) 0.0253(11) Uani d . . . 1 . .
H H52 0.308865 0.182123 0.758458 0.03 Uiso calc U . R 1 . .
C C53 0.3105(3) 0.22736(18) 0.8632(3) 0.0245(11) Uani d . . . 1 . .
C C54 0.3294(3) 0.27661(19) 0.8974(3) 0.0274(12) Uani d . . . 1 . .
H H54 0.321824 0.285459 0.952049 0.033 Uiso calc U . R 1 . .
C C55 0.3589(3) 0.31320(17) 0.8544(3) 0.0240(11) Uani d . . . 1 . .
C C56 0.3631(3) 0.23607(17) 0.6523(3) 0.0292(12) Uani d . . . 1 . .
H H56A 0.416964 0.222411 0.666293 0.044 Uiso calc U . R 1 . .
H H56B 0.355782 0.266182 0.61293 0.044 Uiso calc U . R 1 . .
H H56C 0.324156 0.209581 0.621573 0.044 Uiso calc U . R 1 . .
C C57 0.2798(3) 0.18779(18) 0.9117(3) 0.0339(13) Uani d . . . 1 . .
H H57A 0.302049 0.19422 0.976857 0.051 Uiso calc U . R 1 . .
H H57B 0.295526 0.153424 0.898784 0.051 Uiso calc U . R 1 . .
H H57C 0.221626 0.189869 0.891004 0.051 Uiso calc U . R 1 . .
C C58 0.3803(3) 0.36627(18) 0.8951(3) 0.0371(14) Uani d . . . 1 . .
H H58A 0.363994 0.369528 0.947805 0.056 Uiso calc U . R 1 . .
H H58B 0.352881 0.392313 0.850105 0.056 Uiso calc U . R 1 . .
H H58C 0.437909 0.371324 0.91377 0.056 Uiso calc U . R 1 . .
C C59 0.4867(3) 0.59274(16) 0.5581(3) 0.0215(11) Uani d . . . 1 . .
H H59A 0.455774 0.594963 0.598865 0.026 Uiso calc U . R 1 . .
H H59B 0.453286 0.57589 0.501261 0.026 Uiso calc U . R 1 . .
C C60 0.5107(3) 0.64551(15) 0.5389(3) 0.0222(11) Uani d . . . 1 . .
H H60A 0.542493 0.642574 0.499187 0.027 Uiso calc U . R 1 . .
H H60B 0.544629 0.661636 0.596264 0.027 Uiso calc U . R 1 . .
C C61 0.4397(3) 0.67940(16) 0.4941(3) 0.0218(11) Uani d . . . 1 . .
H H61A 0.412639 0.686624 0.53758 0.026 Uiso calc U . R 1 . .
H H61B 0.401672 0.660742 0.442169 0.026 Uiso calc U . R 1 . .
C C62 0.4616(3) 0.73005(15) 0.4610(3) 0.0221(11) Uani d . . . 1 . .
H H62A 0.501705 0.747753 0.512483 0.027 Uiso calc U . R 1 . .
H H62B 0.486473 0.722697 0.415532 0.027 Uiso calc U . R 1 . .
C C63 0.3920(3) 0.76578(16) 0.4197(3) 0.0280(12) Uani d . . . 1 . .
H H63A 0.370609 0.776429 0.466725 0.034 Uiso calc U . R 1 . .
H H63B 0.349423 0.747171 0.372074 0.034 Uiso calc U . R 1 . .
C C64 0.4153(3) 0.81359(17) 0.3787(3) 0.0369(13) Uani d . . . 1 . .
H H64A 0.457553 0.83208 0.425558 0.055 Uiso calc U . R 1 . .
H H64B 0.368857 0.836086 0.353932 0.055 Uiso calc U . R 1 . .
H H64C 0.434332 0.803308 0.330278 0.055 Uiso calc U . R 1 . .
C C65 0.7652(3) 0.49328(17) 0.7327(3) 0.0253(11) Uani d . . . 1 . .
H H65A 0.770952 0.459331 0.707376 0.03 Uiso calc U . R 1 . .
H H65B 0.768047 0.488334 0.795877 0.03 Uiso calc U . R 1 . .
C C66 0.8301(3) 0.52911(17) 0.7299(3) 0.0338(13) Uani d . . . 1 . .
H H66A 0.882231 0.512621 0.761506 0.041 Uiso calc U . R 1 . .
H H66B 0.825134 0.534276 0.666086 0.041 Uiso calc U . R 1 . .
C C67 0.8288(3) 0.57986(19) 0.7714(3) 0.0402(14) Uani d . . . 1 . .
H H67A 0.834728 0.574819 0.835497 0.048 Uiso calc U . R 1 . .
H H67B 0.776553 0.596244 0.740357 0.048 Uiso calc U . R 1 . .
C C68 0.8953(3) 0.61650(19) 0.7667(3) 0.0421(15) Uani d . . . 1 . .
H H68A 0.889492 0.621576 0.702657 0.051 Uiso calc U . R 1 . .
H H68B 0.888787 0.650414 0.79172 0.051 Uiso calc U . R 1 . .
C C69 0.9785(3) 0.5962(2) 0.8185(4) 0.0469(15) Uani d . . . 1 . .
H H69A 0.981854 0.586428 0.880189 0.056 Uiso calc U . R 1 . .
H H69B 0.987821 0.564881 0.788053 0.056 Uiso calc U . R 1 . .
C C70 1.0424(3) 0.6348(2) 0.8249(4) 0.0634(19) Uani d . . . 1 . .
H H70A 1.036403 0.647085 0.764265 0.095 Uiso calc U . R 1 . .
H H70B 1.094688 0.618593 0.852468 0.095 Uiso calc U . R 1 . .
H H70C 1.037974 0.663915 0.862202 0.095 Uiso calc U . R 1 . .
C C71 0.0453(4) 0.4566(2) 0.9117(4) 0.080(2) Uani d . . . 1 . .
H H71A 0.045254 0.432568 0.959352 0.119 Uiso calc U . R 1 . .
H H71B 0.022517 0.439771 0.852711 0.119 Uiso calc U . R 1 . .
H H71C 0.013478 0.486959 0.913359 0.119 Uiso calc U . R 1 . .
C C72 0.1268(6) 0.4724(3) 0.9260(7) 0.142(4) Uani d . . . 1 . .
H H72A 0.16079 0.444468 0.962121 0.171 Uiso calc U . R 1 . .
H H72B 0.131804 0.470662 0.865715 0.171 Uiso calc U . R 1 . .
C C73 0.1635(4) 0.5164(3) 0.9632(5) 0.099(3) Uani d . . . 1 . .
H H73A 0.158095 0.517766 1.023371 0.119 Uiso calc U . R 1 . .
H H73B 0.128681 0.544025 0.927229 0.119 Uiso calc U . R 1 . .
C C74 0.2419(5) 0.5339(2) 0.9785(5) 0.079(2) Uani d . . . 1 . .
H H74A 0.276376 0.507174 1.017699 0.094 Uiso calc U . R 1 . .
H H74B 0.248205 0.53009 0.919099 0.094 Uiso calc U . R 1 . .
C C75 0.2793(5) 0.5792(3) 1.0119(8) 0.162(5) Uani d . . . 1 . .
H H75A 0.274798 0.582364 1.072307 0.194 Uiso calc U . R 1 . .
H H75B 0.243866 0.606 0.974166 0.194 Uiso calc U . R 1 . .
C C76 0.3580(4) 0.5972(2) 1.0248(4) 0.069(2) Uani d . . . 1 . .
H H76A 0.379627 0.577753 0.98568 0.104 Uiso calc U . R 1 . .
H H76B 0.392078 0.592345 1.088066 0.104 Uiso calc U . R 1 . .
H H76C 0.355914 0.633833 1.009462 0.104 Uiso calc U . R 1 . .
O O005 0.55833(17) 0.56373(11) 0.60021(18) 0.0228(8) Uani d . . . 1 . .
O O006 0.69092(18) 0.51618(11) 0.68026(19) 0.0259(8) Uani d . . . 1 . .
O O007 0.05689(18) 0.56688(11) 0.6052(2) 0.0272(8) Uani d . . . 1 . .
O O008 0.18810(18) 0.51967(11) 0.6936(2) 0.0281(8) Uani d . . . 1 . .
S S1 -0.23794(7) 0.37238(4) 0.59305(8) 0.0244(3) Uani d . . . 1 . .
S S2 0.03577(7) 0.26896(5) 0.76441(8) 0.0282(3) Uani d . . . 1 . .
S S3 0.26969(7) 0.37081(4) 0.61515(7) 0.0207(3) Uani d . . . 1 . .
S S4 0.54872(7) 0.28010(4) 0.81670(8) 0.0270(3) Uani d . . . 1 . .

loop_
_atom_site_aniso_label
_atom_site_aniso_U_11
_atom_site_aniso_U_22
_atom_site_aniso_U_33
_atom_site_aniso_U_12
_atom_site_aniso_U_13
_atom_site_aniso_U_23
B1 0.020(3) 0.023(3) 0.020(3) -0.002(2) 0.007(2) -0.004(2)
B2 0.025(3) 0.020(3) 0.015(3) -0.002(2) 0.006(2) -0.006(2)
C1 0.023(3) 0.025(3) 0.025(3) 0.006(2) 0.009(2) 0.004(2)
C2 0.017(3) 0.023(3) 0.027(3) -0.001(2) 0.008(2) 0.003(2)
C3 0.014(3) 0.022(3) 0.019(2) 0.004(2) 0.008(2) -0.001(2)
C4 0.012(3) 0.027(3) 0.023(3) 0.000(2) 0.006(2) -0.004(2)
C5 0.019(3) 0.023(3) 0.014(2) -0.003(2) 0.006(2) -0.0013(19)
C6 0.014(3) 0.028(3) 0.024(3) 0.008(2) 0.006(2) 0.005(2)
C7 0.016(3) 0.020(3) 0.029(3) -0.002(2) 0.009(2) 0.000(2)
C8 0.022(3) 0.027(3) 0.024(3) -0.004(2) 0.007(2) 0.000(2)
C9 0.019(3) 0.026(3) 0.019(3) 0.007(2) 0.005(2) 0.000(2)
C10 0.016(3) 0.030(3) 0.016(2) 0.001(2) 0.005(2) 0.000(2)
C11 0.021(3) 0.017(3) 0.016(2) -0.002(2) 0.005(2) 0.0052(19)
C12 0.017(3) 0.021(3) 0.020(2) 0.001(2) 0.006(2) 0.0048(19)
C13 0.014(3) 0.026(3) 0.035(3) 0.001(2) 0.007(2) 0.006(2)
C14 0.011(3) 0.034(3) 0.039(3) 0.005(2) 0.005(2) 0.012(2)
C15 0.015(3) 0.023(3) 0.023(3) 0.005(2) 0.006(2) 0.004(2)
C16 0.017(3) 0.033(3) 0.018(2) 0.008(2) 0.007(2) 0.007(2)
C17 0.019(3) 0.023(3) 0.025(3) -0.001(2) 0.006(2) 0.001(2)
C18 0.013(3) 0.029(3) 0.024(3) 0.003(2) 0.004(2) 0.011(2)
C19 0.018(3) 0.033(3) 0.018(2) 0.001(2) 0.008(2) -0.002(2)
C20 0.015(3) 0.025(3) 0.025(3) 0.000(2) 0.006(2) -0.002(2)
C21 0.030(3) 0.031(3) 0.025(3) -0.002(2) 0.010(2) 0.000(2)
C22 0.035(3) 0.032(3) 0.031(3) -0.006(2) 0.013(2) 0.006(2)
C23 0.042(4) 0.037(3) 0.023(3) -0.007(3) 0.015(2) -0.005(2)
C24 0.016(3) 0.020(3) 0.028(3) 0.000(2) 0.007(2) 0.000(2)
C25 0.024(3) 0.021(3) 0.027(3) -0.002(2) 0.007(2) 0.003(2)
C26 0.019(3) 0.025(3) 0.029(3) 0.001(2) 0.007(2) 0.002(2)
C27 0.025(3) 0.025(3) 0.036(3) -0.001(2) 0.007(2) 0.003(2)
C28 0.031(3) 0.036(3) 0.041(3) 0.007(3) 0.007(3) 0.007(2)
C29 0.067(5) 0.033(4) 0.077(5) 0.012(3) 0.010(4) 0.011(3)
C30 0.017(3) 0.026(3) 0.029(3) 0.000(2) 0.005(2) -0.003(2)
C31 0.020(3) 0.024(3) 0.028(3) -0.001(2) 0.004(2) 0.000(2)
C32 0.017(3) 0.027(3) 0.026(3) 0.000(2) 0.005(2) -0.007(2)
C33 0.026(3) 0.029(3) 0.036(3) -0.004(2) 0.012(2) -0.006(2)
C34 0.021(3) 0.047(4) 0.046(3) -0.007(3) 0.010(3) -0.005(3)
C35 0.031(4) 0.075(5) 0.062(4) -0.024(3) 0.012(3) -0.017(3)
C36 0.024(3) 0.020(3) 0.020(3) 0.004(2) 0.008(2) 0.0031(19)
C37 0.022(3) 0.019(3) 0.026(3) -0.005(2) 0.011(2) 0.000(2)
C38 0.016(3) 0.014(2) 0.018(2) 0.003(2) 0.008(2) -0.0019(18)
C39 0.013(3) 0.018(3) 0.017(2) -0.0004(19) 0.0044(19) -0.0013(19)
C40 0.020(3) 0.019(3) 0.017(2) 0.001(2) 0.007(2) -0.0027(19)
C41 0.021(3) 0.020(3) 0.017(2) -0.001(2) 0.005(2) -0.0026(19)
C42 0.020(3) 0.015(3) 0.023(3) 0.002(2) 0.009(2) 0.001(2)
C43 0.013(3) 0.022(3) 0.018(2) -0.003(2) 0.003(2) 0.001(2)
C44 0.008(3) 0.023(3) 0.020(2) 0.001(2) 0.001(2) 0.004(2)
C45 0.018(3) 0.024(3) 0.013(2) 0.003(2) 0.007(2) 0.0018(19)
C46 0.018(3) 0.019(3) 0.022(3) 0.002(2) 0.007(2) -0.0005(19)
C47 0.019(3) 0.021(3) 0.015(2) 0.004(2) 0.002(2) 0.0008(19)
C48 0.022(3) 0.022(3) 0.026(3) 0.000(2) 0.008(2) -0.001(2)
C49 0.019(3) 0.026(3) 0.039(3) 0.007(2) 0.009(2) 0.008(2)
C50 0.016(3) 0.023(3) 0.022(3) 0.001(2) 0.009(2) 0.003(2)
C51 0.013(3) 0.021(3) 0.021(2) 0.004(2) 0.004(2) 0.007(2)
C52 0.016(3) 0.024(3) 0.032(3) 0.002(2) 0.004(2) 0.006(2)
C53 0.015(3) 0.033(3) 0.026(3) 0.003(2) 0.008(2) 0.012(2)
C54 0.018(3) 0.046(3) 0.021(3) 0.004(2) 0.011(2) 0.007(2)
C55 0.018(3) 0.029(3) 0.023(3) 0.001(2) 0.004(2) 0.004(2)
C56 0.033(3) 0.026(3) 0.032(3) -0.007(2) 0.015(2) -0.005(2)
C57 0.029(3) 0.036(3) 0.043(3) 0.003(2) 0.020(3) 0.016(2)
C58 0.047(4) 0.039(3) 0.028(3) 0.003(3) 0.016(3) -0.004(2)
C59 0.016(3) 0.022(3) 0.025(3) 0.002(2) 0.005(2) 0.004(2)
C60 0.023(3) 0.015(3) 0.026(3) 0.000(2) 0.005(2) 0.0027(19)
C61 0.022(3) 0.019(3) 0.023(3) 0.001(2) 0.006(2) 0.002(2)
C62 0.022(3) 0.015(2) 0.030(3) -0.001(2) 0.010(2) 0.003(2)
C63 0.028(3) 0.022(3) 0.031(3) 0.005(2) 0.007(2) 0.003(2)
C64 0.039(4) 0.028(3) 0.042(3) 0.002(3) 0.012(3) 0.012(2)
C65 0.011(3) 0.028(3) 0.033(3) 0.001(2) 0.003(2) 0.008(2)
C66 0.020(3) 0.030(3) 0.045(3) -0.002(2) 0.003(2) 0.000(2)
C67 0.033(3) 0.041(4) 0.045(3) -0.005(3) 0.012(3) -0.005(3)
C68 0.045(4) 0.035(3) 0.048(4) -0.013(3) 0.019(3) -0.004(3)
C69 0.029(3) 0.037(3) 0.066(4) -0.010(3) 0.005(3) 0.004(3)
C70 0.040(4) 0.058(4) 0.081(5) -0.019(3) 0.008(3) 0.010(3)
C71 0.092(6) 0.056(5) 0.078(5) 0.001(4) 0.015(4) 0.000(4)
C72 0.170(10) 0.096(7) 0.220(11) -0.088(7) 0.142(9) -0.089(7)
C73 0.066(6) 0.061(5) 0.134(7) 0.000(4) -0.009(5) -0.026(5)
C74 0.116(7) 0.059(5) 0.079(5) -0.032(5) 0.056(5) -0.014(4)
C75 0.059(6) 0.088(7) 0.291(14) -0.010(5) 0.002(7) -0.086(8)
C76 0.112(7) 0.052(4) 0.053(4) -0.024(4) 0.040(4) -0.008(3)
O005 0.0172(19) 0.0191(18) 0.0325(19) 0.0002(14) 0.0091(15) 0.0072(14)
O006 0.0180(19) 0.0250(19) 0.0305(19) 0.0008(15) 0.0032(15) 0.0083(14)
O007 0.020(2) 0.0198(19) 0.041(2) -0.0009(15) 0.0096(16) 0.0040(14)
O008 0.0139(19) 0.0238(19) 0.041(2) -0.0026(15) 0.0030(16) 0.0042(15)
S1 0.0171(7) 0.0268(7) 0.0294(7) 0.0004(5) 0.0082(5) 0.0018(5)
S2 0.0205(7) 0.0281(7) 0.0352(7) 0.0034(6) 0.0089(6) 0.0119(6)
S3 0.0168(7) 0.0229(7) 0.0227(6) -0.0012(5) 0.0073(5) 0.0004(5)
S4 0.0231(7) 0.0245(7) 0.0321(7) 0.0034(6) 0.0081(6) 0.0102(5)

loop_
_atom_type_symbol
_atom_type_description
_atom_type_scat_dispersion_real
_atom_type_scat_dispersion_imag
_atom_type_scat_source
C C 0.0033 0.0016 'International Tables Vol C Tables 4.2.6.8 and 6.1.1.4'
H H 0.0000 0.0000 'International Tables Vol C Tables 4.2.6.8 and 6.1.1.4'
B B 0.0013 0.0007 'International Tables Vol C Tables 4.2.6.8 and 6.1.1.4'
O O 0.0106 0.0060 'International Tables Vol C Tables 4.2.6.8 and 6.1.1.4'
S S 0.1246 0.1234 'International Tables Vol C Tables 4.2.6.8 and 6.1.1.4'

loop_
_geom_angle_atom_site_label_1
_geom_angle_atom_site_label_2
_geom_angle_atom_site_label_3
_geom_angle_site_symmetry_1
_geom_angle_site_symmetry_3
_geom_angle
_geom_angle_publ_flag
C4 B1 C11 . . 118.3(4) ?
C4 B1 C15 . . 123.5(4) ?
C11 B1 C15 . . 117.8(4) ?
C46 B2 C39 . . 119.3(4) ?
C46 B2 C50 . . 118.8(4) ?
C39 B2 C50 . . 121.7(4) ?
C2 C1 S1 . . 112.0(4) ?
C2 C1 H1 . . 124.0 ?
S1 C1 H1 . . 124.0 ?
C1 C2 C3 . . 114.4(4) ?
C1 C2 H2 . . 122.8 ?
C3 C2 H2 . . 122.8 ?
C4 C3 C2 . . 110.5(4) ?
C4 C3 C5 . . 126.6(4) ?
C2 C3 C5 . . 122.7(4) ?
C3 C4 B1 . . 132.5(4) ?
C3 C4 S1 . . 110.8(3) ?
B1 C4 S1 . . 116.0(3) ?
C10 C5 C6 . . 118.1(4) ?
C10 C5 C3 . . 127.9(4) ?
C6 C5 C3 . . 114.0(4) ?
C7 C6 C5 . . 123.7(4) ?
C7 C6 H6 . . 118.2 ?
C5 C6 H6 . . 118.2 ?
O007 C7 C6 . . 125.6(4) ?
O007 C7 C8 . . 115.8(4) ?
C6 C7 C8 . . 118.6(4) ?
O008 C8 C9 . . 124.9(4) ?
O008 C8 C7 . . 116.0(4) ?
C9 C8 C7 . . 119.0(4) ?
C8 C9 C10 . . 123.6(4) ?
C8 C9 H9 . . 118.2 ?
C10 C9 H9 . . 118.2 ?
C5 C10 C9 . . 117.1(4) ?
C5 C10 C12 . . 127.9(4) ?
C9 C10 C12 . . 114.9(4) ?
C12 C11 B1 . . 133.4(4) ?
C12 C11 S2 . . 110.4(3) ?
B1 C11 S2 . . 116.0(3) ?
C11 C12 C13 . . 111.5(4) ?
C11 C12 C10 . . 126.8(4) ?
C13 C12 C10 . . 121.6(4) ?
C14 C13 C12 . . 113.3(4) ?
C14 C13 H13 . . 123.3 ?
C12 C13 H13 . . 123.3 ?
C13 C14 S2 . . 112.2(4) ?
C13 C14 H14 . . 123.9 ?
S2 C14 H14 . . 123.9 ?
C20 C15 C16 . . 118.1(4) ?
C20 C15 B1 . . 119.5(4) ?
C16 C15 B1 . . 122.0(4) ?
C17 C16 C15 . . 120.4(4) ?
C17 C16 C21 . . 119.2(4) ?
C15 C16 C21 . . 120.4(4) ?
C16 C17 C18 . . 121.8(4) ?
C16 C17 H17 . . 119.1 ?
C18 C17 H17 . . 119.1 ?
C19 C18 C17 . . 117.3(4) ?
C19 C18 C22 . . 121.8(4) ?
C17 C18 C22 . . 120.9(4) ?
C18 C19 C20 . . 122.5(4) ?
C18 C19 H19 . . 118.7 ?
C20 C19 H19 . . 118.7 ?
C19 C20 C15 . . 119.9(4) ?
C19 C20 C23 . . 120.1(4) ?
C15 C20 C23 . . 120.0(4) ?
C16 C21 H21A . . 109.5 ?
C16 C21 H21B . . 109.5 ?
H21A C21 H21B . . 109.5 ?
C16 C21 H21C . . 109.5 ?
H21A C21 H21C . . 109.5 ?
H21B C21 H21C . . 109.5 ?
C18 C22 H22A . . 109.5 ?
C18 C22 H22B . . 109.5 ?
H22A C22 H22B . . 109.5 ?
C18 C22 H22C . . 109.5 ?
H22A C22 H22C . . 109.5 ?
H22B C22 H22C . . 109.5 ?
C20 C23 H23A . . 109.5 ?
C20 C23 H23B . . 109.5 ?
H23A C23 H23B . . 109.5 ?
C20 C23 H23C . . 109.5 ?
H23A C23 H23C . . 109.5 ?
H23B C23 H23C . . 109.5 ?
O007 C24 C25 . . 108.9(3) ?
O007 C24 H24A . . 109.9 ?
C25 C24 H24A . . 109.9 ?
O007 C24 H24B . . 109.9 ?
C25 C24 H24B . . 109.9 ?
H24A C24 H24B . . 108.3 ?
C24 C25 C26 . . 109.5(4) ?
C24 C25 H25A . . 109.8 ?
C26 C25 H25A . . 109.8 ?
C24 C25 H25B . . 109.8 ?
C26 C25 H25B . . 109.8 ?
H25A C25 H25B . . 108.2 ?
C27 C26 C25 . . 115.2(4) ?
C27 C26 H26A . . 108.5 ?
C25 C26 H26A . . 108.5 ?
C27 C26 H26B . . 108.5 ?
C25 C26 H26B . . 108.5 ?
H26A C26 H26B . . 107.5 ?
C26 C27 C28 . . 112.5(4) ?
C26 C27 H27A . . 109.1 ?
C28 C27 H27A . . 109.1 ?
C26 C27 H27B . . 109.1 ?
C28 C27 H27B . . 109.1 ?
H27A C27 H27B . . 107.8 ?
C29 C28 C27 . . 113.7(4) ?
C29 C28 H28A . . 108.8 ?
C27 C28 H28A . . 108.8 ?
C29 C28 H28B . . 108.8 ?
C27 C28 H28B . . 108.8 ?
H28A C28 H28B . . 107.7 ?
C28 C29 H29A . . 109.5 ?
C28 C29 H29B . . 109.5 ?
H29A C29 H29B . . 109.5 ?
C28 C29 H29C . . 109.5 ?
H29A C29 H29C . . 109.5 ?
H29B C29 H29C . . 109.5 ?
O008 C30 C31 . . 106.9(3) ?
O008 C30 H30A . . 110.3 ?
C31 C30 H30A . . 110.3 ?
O008 C30 H30B . . 110.3 ?
C31 C30 H30B . . 110.3 ?
H30A C30 H30B . . 108.6 ?
C30 C31 C32 . . 113.0(4) ?
C30 C31 H31A . . 109.0 ?
C32 C31 H31A . . 109.0 ?
C30 C31 H31B . . 109.0 ?
C32 C31 H31B . . 109.0 ?
H31A C31 H31B . . 107.8 ?
C31 C32 C33 . . 112.5(4) ?
C31 C32 H32A . . 109.1 ?
C33 C32 H32A . . 109.1 ?
C31 C32 H32B . . 109.1 ?
C33 C32 H32B . . 109.1 ?
H32A C32 H32B . . 107.8 ?
C34 C33 C32 . . 115.0(4) ?
C34 C33 H33A . . 108.5 ?
C32 C33 H33A . . 108.5 ?
C34 C33 H33B . . 108.5 ?
C32 C33 H33B . . 108.5 ?
H33A C33 H33B . . 107.5 ?
C33 C34 C35 . . 112.6(4) ?
C33 C34 H34A . . 109.1 ?
C35 C34 H34A . . 109.1 ?
C33 C34 H34B . . 109.1 ?
C35 C34 H34B . . 109.1 ?
H34A C34 H34B . . 107.8 ?
C34 C35 H35A . . 109.5 ?
C34 C35 H35B . . 109.5 ?
H35A C35 H35B . . 109.5 ?
C34 C35 H35C . . 109.5 ?
H35A C35 H35C . . 109.5 ?
H35B C35 H35C . . 109.5 ?
C37 C36 S3 . . 112.1(3) ?
C37 C36 H36 . . 124.0 ?
S3 C36 H36 . . 124.0 ?
C36 C37 C38 . . 113.7(4) ?
C36 C37 H37 . . 123.1 ?
C38 C37 H37 . . 123.1 ?
C39 C38 C37 . . 111.0(4) ?
C39 C38 C40 . . 127.1(4) ?
C37 C38 C40 . . 121.9(4) ?
C38 C39 B2 . . 132.4(4) ?
C38 C39 S3 . . 110.8(3) ?
B2 C39 S3 . . 116.4(3) ?
C45 C40 C41 . . 117.9(4) ?
C45 C40 C38 . . 127.8(4) ?
C41 C40 C38 . . 114.4(4) ?
C42 C41 C40 . . 122.9(4) ?
C42 C41 H41 . . 118.5 ?
C40 C41 H41 . . 118.5 ?
O005 C42 C41 . . 125.4(4) ?
O005 C42 C43 . . 115.6(4) ?
C41 C42 C43 . . 118.9(4) ?
C44 C43 O006 . . 124.1(4) ?
C44 C43 C42 . . 119.7(4) ?
O006 C43 C42 . . 116.2(4) ?
C43 C44 C45 . . 122.4(4) ?
C43 C44 H44 . . 118.8 ?
C45 C44 H44 . . 118.8 ?
C40 C45 C44 . . 118.0(4) ?
C40 C45 C47 . . 127.7(4) ?
C44 C45 C47 . . 114.2(4) ?
C47 C46 B2 . . 132.4(4) ?
C47 C46 S4 . . 110.6(3) ?
B2 C46 S4 . . 116.4(3) ?
C46 C47 C48 . . 110.8(4) ?
C46 C47 C45 . . 126.7(4) ?
C48 C47 C45 . . 122.1(4) ?
C49 C48 C47 . . 113.7(4) ?
C49 C48 H48 . . 123.1 ?
C47 C48 H48 . . 123.1 ?
C48 C49 S4 . . 112.1(3) ?
C48 C49 H49 . . 123.9 ?
S4 C49 H49 . . 123.9 ?
C55 C50 C51 . . 118.3(4) ?
C55 C50 B2 . . 120.5(4) ?
C51 C50 B2 . . 121.0(4) ?
C52 C51 C50 . . 119.6(4) ?
C52 C51 C56 . . 119.3(4) ?
C50 C51 C56 . . 121.0(4) ?
C53 C52 C51 . . 122.0(4) ?
C53 C52 H52 . . 119.0 ?
C51 C52 H52 . . 119.0 ?
C54 C53 C52 . . 117.7(4) ?
C54 C53 C57 . . 121.2(4) ?
C52 C53 C57 . . 121.0(4) ?
C55 C54 C53 . . 122.0(4) ?
C55 C54 H54 . . 119.0 ?
C53 C54 H54 . . 119.0 ?
C54 C55 C50 . . 120.3(4) ?
C54 C55 C58 . . 120.2(4) ?
C50 C55 C58 . . 119.4(4) ?
C51 C56 H56A . . 109.5 ?
C51 C56 H56B . . 109.5 ?
H56A C56 H56B . . 109.5 ?
C51 C56 H56C . . 109.5 ?
H56A C56 H56C . . 109.5 ?
H56B C56 H56C . . 109.5 ?
C53 C57 H57A . . 109.5 ?
C53 C57 H57B . . 109.5 ?
H57A C57 H57B . . 109.5 ?
C53 C57 H57C . . 109.5 ?
H57A C57 H57C . . 109.5 ?
H57B C57 H57C . . 109.5 ?
C55 C58 H58A . . 109.5 ?
C55 C58 H58B . . 109.5 ?
H58A C58 H58B . . 109.5 ?
C55 C58 H58C . . 109.5 ?
H58A C58 H58C . . 109.5 ?
H58B C58 H58C . . 109.5 ?
O005 C59 C60 . . 107.4(3) ?
O005 C59 H59A . . 110.2 ?
C60 C59 H59A . . 110.2 ?
O005 C59 H59B . . 110.2 ?
C60 C59 H59B . . 110.2 ?
H59A C59 H59B . . 108.5 ?
C59 C60 C61 . . 111.9(4) ?
C59 C60 H60A . . 109.2 ?
C61 C60 H60A . . 109.2 ?
C59 C60 H60B . . 109.2 ?
C61 C60 H60B . . 109.2 ?
H60A C60 H60B . . 107.9 ?
C60 C61 C62 . . 112.9(4) ?
C60 C61 H61A . . 109.0 ?
C62 C61 H61A . . 109.0 ?
C60 C61 H61B . . 109.0 ?
C62 C61 H61B . . 109.0 ?
H61A C61 H61B . . 107.8 ?
C63 C62 C61 . . 114.0(4) ?
C63 C62 H62A . . 108.8 ?
C61 C62 H62A . . 108.8 ?
C63 C62 H62B . . 108.8 ?
C61 C62 H62B . . 108.8 ?
H62A C62 H62B . . 107.7 ?
C62 C63 C64 . . 112.1(4) ?
C62 C63 H63A . . 109.2 ?
C64 C63 H63A . . 109.2 ?
C62 C63 H63B . . 109.2 ?
C64 C63 H63B . . 109.2 ?
H63A C63 H63B . . 107.9 ?
C63 C64 H64A . . 109.5 ?
C63 C64 H64B . . 109.5 ?
H64A C64 H64B . . 109.5 ?
C63 C64 H64C . . 109.5 ?
H64A C64 H64C . . 109.5 ?
H64B C64 H64C . . 109.5 ?
O006 C65 C66 . . 107.4(4) ?
O006 C65 H65A . . 110.2 ?
C66 C65 H65A . . 110.2 ?
O006 C65 H65B . . 110.2 ?
C66 C65 H65B . . 110.2 ?
H65A C65 H65B . . 108.5 ?
C67 C66 C65 . . 113.9(4) ?
C67 C66 H66A . . 108.8 ?
C65 C66 H66A . . 108.8 ?
C67 C66 H66B . . 108.8 ?
C65 C66 H66B . . 108.8 ?
H66A C66 H66B . . 107.7 ?
C66 C67 C68 . . 113.2(4) ?
C66 C67 H67A . . 108.9 ?
C68 C67 H67A . . 108.9 ?
C66 C67 H67B . . 108.9 ?
C68 C67 H67B . . 108.9 ?
H67A C67 H67B . . 107.8 ?
C69 C68 C67 . . 112.9(4) ?
C69 C68 H68A . . 109.0 ?
C67 C68 H68A . . 109.0 ?
C69 C68 H68B . . 109.0 ?
C67 C68 H68B . . 109.0 ?
H68A C68 H68B . . 107.8 ?
C70 C69 C68 . . 112.8(4) ?
C70 C69 H69A . . 109.0 ?
C68 C69 H69A . . 109.0 ?
C70 C69 H69B . . 109.0 ?
C68 C69 H69B . . 109.0 ?
H69A C69 H69B . . 107.8 ?
C69 C70 H70A . . 109.5 ?
C69 C70 H70B . . 109.5 ?
H70A C70 H70B . . 109.5 ?
C69 C70 H70C . . 109.5 ?
H70A C70 H70C . . 109.5 ?
H70B C70 H70C . . 109.5 ?
C72 C71 H71A . . 109.5 ?
C72 C71 H71B . . 109.5 ?
H71A C71 H71B . . 109.5 ?
C72 C71 H71C . . 109.5 ?
H71A C71 H71C . . 109.5 ?
H71B C71 H71C . . 109.5 ?
C73 C72 C71 . . 128.0(8) ?
C73 C72 H72A . . 105.3 ?
C71 C72 H72A . . 105.3 ?
C73 C72 H72B . . 105.3 ?
C71 C72 H72B . . 105.3 ?
H72A C72 H72B . . 106.0 ?
C72 C73 C74 . . 130.5(8) ?
C72 C73 H73A . . 104.6 ?
C74 C73 H73A . . 104.6 ?
C72 C73 H73B . . 104.6 ?
C74 C73 H73B . . 104.6 ?
H73A C73 H73B . . 105.7 ?
C75 C74 C73 . . 131.8(8) ?
C75 C74 H74A . . 104.3 ?
C73 C74 H74A . . 104.3 ?
C75 C74 H74B . . 104.3 ?
C73 C74 H74B . . 104.3 ?
H74A C74 H74B . . 105.6 ?
C74 C75 C76 . . 131.5(8) ?
C74 C75 H75A . . 104.4 ?
C76 C75 H75A . . 104.4 ?
C74 C75 H75B . . 104.4 ?
C76 C75 H75B . . 104.4 ?
H75A C75 H75B . . 105.6 ?
C75 C76 H76A . . 109.5 ?
C75 C76 H76B . . 109.5 ?
H76A C76 H76B . . 109.5 ?
C75 C76 H76C . . 109.5 ?
H76A C76 H76C . . 109.5 ?
H76B C76 H76C . . 109.5 ?
C42 O005 C59 . . 118.1(3) ?
C43 O006 C65 . . 117.8(3) ?
C7 O007 C24 . . 116.5(3) ?
C8 O008 C30 . . 118.4(3) ?
C1 S1 C4 . . 92.2(2) ?
C14 S2 C11 . . 92.5(2) ?
C36 S3 C39 . . 92.4(2) ?
C49 S4 C46 . . 92.7(2) ?

loop_
_geom_bond_atom_site_label_1
_geom_bond_atom_site_label_2
_geom_bond_site_symmetry_2
_geom_bond_distance
_geom_bond_publ_flag
B1 C4 . 1.514(6) ?
B1 C11 . 1.525(7) ?
B1 C15 . 1.575(6) ?
B2 C46 . 1.513(7) ?
B2 C39 . 1.518(6) ?
B2 C50 . 1.568(6) ?
C1 C2 . 1.341(6) ?
C1 S1 . 1.698(4) ?
C1 H1 . 0.95 ?
C2 C3 . 1.425(6) ?
C2 H2 . 0.95 ?
C3 C4 . 1.396(6) ?
C3 C5 . 1.480(6) ?
C4 S1 . 1.730(4) ?
C5 C10 . 1.398(6) ?
C5 C6 . 1.418(6) ?
C6 C7 . 1.364(6) ?
C6 H6 . 0.95 ?
C7 O007 . 1.359(5) ?
C7 C8 . 1.393(6) ?
C8 O008 . 1.373(5) ?
C8 C9 . 1.374(6) ?
C9 C10 . 1.417(6) ?
C9 H9 . 0.95 ?
C10 C12 . 1.471(6) ?
C11 C12 . 1.390(6) ?
C11 S2 . 1.726(4) ?
C12 C13 . 1.426(6) ?
C13 C14 . 1.347(6) ?
C13 H13 . 0.95 ?
C14 S2 . 1.694(5) ?
C14 H14 . 0.95 ?
C15 C20 . 1.406(6) ?
C15 C16 . 1.399(6) ?
C16 C17 . 1.384(6) ?
C16 C21 . 1.508(6) ?
C17 C18 . 1.391(6) ?
C17 H17 . 0.95 ?
C18 C19 . 1.382(6) ?
C18 C22 . 1.499(6) ?
C19 C20 . 1.380(6) ?
C19 H19 . 0.95 ?
C20 C23 . 1.500(6) ?
C21 H21A . 0.98 ?
C21 H21B . 0.98 ?
C21 H21C . 0.98 ?
C22 H22A . 0.98 ?
C22 H22B . 0.98 ?
C22 H22C . 0.98 ?
C23 H23A . 0.98 ?
C23 H23B . 0.98 ?
C23 H23C . 0.98 ?
C24 O007 . 1.433(5) ?
C24 C25 . 1.505(5) ?
C24 H24A . 0.99 ?
C24 H24B . 0.99 ?
C25 C26 . 1.527(6) ?
C25 H25A . 0.99 ?
C25 H25B . 0.99 ?
C26 C27 . 1.500(6) ?
C26 H26A . 0.99 ?
C26 H26B . 0.99 ?
C27 C28 . 1.517(6) ?
C27 H27A . 0.99 ?
C27 H27B . 0.99 ?
C28 C29 . 1.508(6) ?
C28 H28A . 0.99 ?
C28 H28B . 0.99 ?
C29 H29A . 0.98 ?
C29 H29B . 0.98 ?
C29 H29C . 0.98 ?
C30 O008 . 1.429(5) ?
C30 C31 . 1.511(6) ?
C30 H30A . 0.99 ?
C30 H30B . 0.99 ?
C31 C32 . 1.512(6) ?
C31 H31A . 0.99 ?
C31 H31B . 0.99 ?
C32 C33 . 1.523(6) ?
C32 H32A . 0.99 ?
C32 H32B . 0.99 ?
C33 C34 . 1.499(6) ?
C33 H33A . 0.99 ?
C33 H33B . 0.99 ?
C34 C35 . 1.536(6) ?
C34 H34A . 0.99 ?
C34 H34B . 0.99 ?
C35 H35A . 0.98 ?
C35 H35B . 0.98 ?
C35 H35C . 0.98 ?
C36 C37 . 1.344(6) ?
C36 S3 . 1.703(4) ?
C36 H36 . 0.95 ?
C37 C38 . 1.436(6) ?
C37 H37 . 0.95 ?
C38 C39 . 1.393(5) ?
C38 C40 . 1.474(6) ?
C39 S3 . 1.726(4) ?
C40 C45 . 1.402(6) ?
C40 C41 . 1.413(6) ?
C41 C42 . 1.369(6) ?
C41 H41 . 0.95 ?
C42 O005 . 1.359(5) ?
C42 C43 . 1.392(6) ?
C43 C44 . 1.364(5) ?
C43 O006 . 1.372(5) ?
C44 C45 . 1.420(6) ?
C44 H44 . 0.95 ?
C45 C47 . 1.472(6) ?
C46 C47 . 1.403(6) ?
C46 S4 . 1.724(4) ?
C47 C48 . 1.433(6) ?
C48 C49 . 1.348(6) ?
C48 H48 . 0.95 ?
C49 S4 . 1.696(5) ?
C49 H49 . 0.95 ?
C50 C55 . 1.402(6) ?
C50 C51 . 1.408(6) ?
C51 C52 . 1.388(6) ?
C51 C56 . 1.496(6) ?
C52 C53 . 1.385(6) ?
C52 H52 . 0.95 ?
C53 C54 . 1.384(6) ?
C53 C57 . 1.500(6) ?
C54 C55 . 1.379(6) ?
C54 H54 . 0.95 ?
C55 C58 . 1.514(6) ?
C56 H56A . 0.98 ?
C56 H56B . 0.98 ?
C56 H56C . 0.98 ?
C57 H57A . 0.98 ?
C57 H57B . 0.98 ?
C57 H57C . 0.98 ?
C58 H58A . 0.98 ?
C58 H58B . 0.98 ?
C58 H58C . 0.98 ?
C59 O005 . 1.437(5) ?
C59 C60 . 1.501(5) ?
C59 H59A . 0.99 ?
C59 H59B . 0.99 ?
C60 C61 . 1.507(6) ?
C60 H60A . 0.99 ?
C60 H60B . 0.99 ?
C61 C62 . 1.519(5) ?
C61 H61A . 0.99 ?
C61 H61B . 0.99 ?
C62 C63 . 1.509(6) ?
C62 H62A . 0.99 ?
C62 H62B . 0.99 ?
C63 C64 . 1.527(6) ?
C63 H63A . 0.99 ?
C63 H63B . 0.99 ?
C64 H64A . 0.98 ?
C64 H64B . 0.98 ?
C64 H64C . 0.98 ?
C65 O006 . 1.429(5) ?
C65 C66 . 1.506(6) ?
C65 H65A . 0.99 ?
C65 H65B . 0.99 ?
C66 C67 . 1.478(6) ?
C66 H66A . 0.99 ?
C66 H66B . 0.99 ?
C67 C68 . 1.550(6) ?
C67 H67A . 0.99 ?
C67 H67B . 0.99 ?
C68 C69 . 1.523(7) ?
C68 H68A . 0.99 ?
C68 H68B . 0.99 ?
C69 C70 . 1.501(7) ?
C69 H69A . 0.99 ?
C69 H69B . 0.99 ?
C70 H70A . 0.98 ?
C70 H70B . 0.98 ?
C70 H70C . 0.98 ?
C71 C72 . 1.460(9) ?
C71 H71A . 0.98 ?
C71 H71B . 0.98 ?
C71 H71C . 0.98 ?
C72 C73 . 1.346(8) ?
C72 H72A . 0.99 ?
C72 H72B . 0.99 ?
C73 C74 . 1.418(9) ?
C73 H73A . 0.99 ?
C73 H73B . 0.99 ?
C74 C75 . 1.367(8) ?
C74 H74A . 0.99 ?
C74 H74B . 0.99 ?
C75 C76 . 1.433(10) ?
C75 H75A . 0.99 ?
C75 H75B . 0.99 ?
C76 H76A . 0.98 ?
C76 H76B . 0.98 ?
C76 H76C . 0.98 ?
